data_1568786
loop_
_publ_author_name
'Ibukun, Olamilekan Joseph'
'Gumtya, Milan'
'Singh, Surajit'
'Shit, Ananda'
'Haldar, Debasish'

_publ_section_title
;
 Effect of the spacer on the structure and self-assembly of FF peptide
 mimetics.
;
_journal_issue 17
_journal_name_full 'Soft matter'
_journal_page_first 3215
_journal_page_last 3221
_journal_paper_doi 10.1039/d3sm00339f
_journal_volume 19
_journal_year 2023
_chemical_absolute_configuration 'Not define'
_chemical_formula_moiety '2(C34 H42 N4 O6), H2 O'
_chemical_formula_sum 'C68 H86 N8 O13'
_chemical_formula_weight 1223.45
_space_group_crystal_system monoclinic
_space_group_IT_number 4
_space_group_name_Hall 'P 2yb'
_space_group_name_H-M_alt 'P 1 21 1'
_atom_sites_solution_hydrogens mixed
_audit_creation_method SHELXL-2014/7
_audit_update_record
;
2023-01-29 deposited with the CCDC.	2023-04-04 downloaded from the CCDC.
;
_cell_angle_alpha 90
_cell_angle_beta 99.6153(7)
_cell_angle_gamma 90
_cell_formula_units_Z 2
_cell_length_a 10.85569(8)
_cell_length_b 25.04851(19)
_cell_length_c 12.39611(9)
_cell_measurement_reflns_used 9514
_cell_measurement_temperature 293(2)
_cell_measurement_theta_max 68.257
_cell_measurement_theta_min 2.2110
_cell_volume 3323.38(4)
_computing_structure_refinement 'SHELXL-2014/7 (Sheldrick, 2014)'
_diffrn_ambient_temperature 293(2)
_diffrn_measured_fraction_theta_full 0.998
_diffrn_measured_fraction_theta_max 0.991
_diffrn_measurement_device_type 'XtaLAB Synergy, Dualflex, HyPix3000'
_diffrn_radiation_type CuK\a
_diffrn_radiation_wavelength 1.54184
_diffrn_reflns_av_R_equivalents 0.0330
_diffrn_reflns_av_unetI/netI 0.0280
_diffrn_reflns_Laue_measured_fraction_full 0.998
_diffrn_reflns_Laue_measured_fraction_max 0.991
_diffrn_reflns_limit_h_max 12
_diffrn_reflns_limit_h_min -12
_diffrn_reflns_limit_k_max 30
_diffrn_reflns_limit_k_min -23
_diffrn_reflns_limit_l_max 14
_diffrn_reflns_limit_l_min -14
_diffrn_reflns_number 30376
_diffrn_reflns_point_group_measured_fraction_full 0.801
_diffrn_reflns_point_group_measured_fraction_max 0.793
_diffrn_reflns_theta_full 67.684
_diffrn_reflns_theta_max 68.257
_diffrn_reflns_theta_min 3.529
_exptl_absorpt_coefficient_mu 0.692
_exptl_absorpt_correction_T_max 0.839
_exptl_absorpt_correction_T_min 0.752
_exptl_absorpt_correction_type multi-scan
_exptl_crystal_colour Colorless
_exptl_crystal_density_diffrn 1.223
_exptl_crystal_description block
_exptl_crystal_F_000 1308
_exptl_crystal_size_max 0.412
_exptl_crystal_size_mid 0.352
_exptl_crystal_size_min 0.253
_refine_diff_density_max 0.225
_refine_diff_density_min -0.245
_refine_diff_density_rms 0.029
_refine_ls_abs_structure_details
;
 Flack x determined using 3336 quotients [(I+)-(I-)]/[(I+)+(I-)]
 (Parsons, Flack and Wagner, Acta Cryst. B69 (2013) 249-259).
;
_refine_ls_abs_structure_Flack -0.10(6)
_refine_ls_extinction_coef 0.00324(12)
_refine_ls_extinction_expression Fc^*^=kFc[1+0.001xFc^2^\l^3^/sin(2\q)]^-1/4^
_refine_ls_extinction_method 'SHELXL-2014/7 (Sheldrick 2014'
_refine_ls_goodness_of_fit_ref 1.033
_refine_ls_hydrogen_treatment mixed
_refine_ls_matrix_type full
_refine_ls_number_parameters 821
_refine_ls_number_reflns 9643
_refine_ls_number_restraints 4
_refine_ls_restrained_S_all 1.033
_refine_ls_R_factor_all 0.0272
_refine_ls_R_factor_gt 0.0269
_refine_ls_shift/su_max 0.000
_refine_ls_shift/su_mean 0.000
_refine_ls_structure_factor_coef Fsqd
_refine_ls_weighting_details 'w=1/[\s^2^(Fo^2^)+(0.0349P)^2^+0.5730P] where P=(Fo^2^+2Fc^2^)/3'
_refine_ls_weighting_scheme calc
_refine_ls_wR_factor_gt 0.0677
_refine_ls_wR_factor_ref 0.0679
_reflns_Friedel_coverage 0.563
_reflns_Friedel_fraction_full 0.593
_reflns_Friedel_fraction_max 0.586
_reflns_number_gt 9514
_reflns_number_total 12152
_reflns_threshold_expression 'I > 2\s(I)'
_cod_data_source_file d3sm00339f2.cif
_cod_data_source_block io_bpben
_cod_depositor_comments 'Adding full bibliography for 1568786.cif.'
_cod_original_sg_symbol_H-M 'P 21'
_cod_database_code 1568786
_shelx_shelxl_version_number 2014/7
_shelx_space_group_comment
;
The symmetry employed for this shelxl refinement is uniquely defined
by the following loop, which should always be used as a source of
symmetry information in preference to the above space-group names.
They are only intended as comments.
;
_shelx_estimated_absorpt_t_min 0.763
_shelx_estimated_absorpt_t_max 0.844

loop_
_space_group_symop_operation_xyz
'x, y, z'
'-x, y+1/2, -z'

loop_
_atom_site_label
_atom_site_type_symbol
_atom_site_fract_x
_atom_site_fract_y
_atom_site_fract_z
_atom_site_U_iso_or_equiv
_atom_site_adp_type
_atom_site_occupancy
_atom_site_site_symmetry_order
_atom_site_calc_flag
_atom_site_refinement_flags_posn
_atom_site_refinement_flags_adp
_atom_site_refinement_flags_occupancy
_atom_site_disorder_assembly
_atom_site_disorder_group
O12 O -0.06193(12) 0.33532(5) 0.21340(11) 0.0187(3) Uani 1 1 d . . . . .
O7 O 0.89854(12) 0.46412(6) 0.41884(10) 0.0182(3) Uani 1 1 d . . . . .
O11 O 0.12986(12) 0.34417(6) 0.16547(12) 0.0215(3) Uani 1 1 d . . . . .
O10 O 0.01691(13) 0.52462(6) 0.14262(12) 0.0221(3) Uani 1 1 d . . . . .
O9 O 0.65459(13) 0.54405(6) 0.14599(11) 0.0215(3) Uani 1 1 d . . . . .
O6 O 0.49788(13) 0.41079(6) -0.10628(11) 0.0218(3) Uani 1 1 d . . . . .
O2 O 0.61800(15) 0.68511(6) 0.41894(12) 0.0275(4) Uani 1 1 d . . . . .
O1 O 0.62169(14) 0.75692(6) 0.53144(11) 0.0239(3) Uani 1 1 d . . . . .
O5 O 0.33886(14) 0.43046(6) -0.01419(12) 0.0254(3) Uani 1 1 d . . . . .
O8 O 0.74374(13) 0.51964(6) 0.45221(12) 0.0231(3) Uani 1 1 d . . . . .
O4 O 0.54065(13) 0.41993(6) 0.23863(12) 0.0270(4) Uani 1 1 d . . . . .
O13 O 0.73327(13) 0.44055(6) 0.11783(13) 0.0255(3) Uani 1 1 d D . . . .
H13A H 0.721(3) 0.4743(8) 0.123(2) 0.038 Uiso 1 1 d D U . . .
H13B H 0.679(2) 0.4266(10) 0.152(2) 0.038 Uiso 1 1 d D U . . .
O3 O 0.44150(14) 0.61494(7) 0.61859(14) 0.0363(4) Uani 1 1 d . . . . .
N5 N 0.86073(15) 0.53913(7) 0.32268(13) 0.0170(4) Uani 1 1 d . . . . .
H5 H 0.9218 0.5301 0.2904 0.020 Uiso 1 1 calc R U . . .
N7 N 0.20125(15) 0.51112(7) 0.08053(13) 0.0165(3) Uani 1 1 d . . . . .
H7 H 0.2416 0.4882 0.0484 0.020 Uiso 1 1 calc R U . . .
N4 N 0.47226(15) 0.36257(7) 0.03981(13) 0.0186(4) Uani 1 1 d . . . . .
H4 H 0.5324 0.3427 0.0261 0.022 Uiso 1 1 calc R U . . .
N3 N 0.33593(14) 0.41385(7) 0.25916(12) 0.0164(3) Uani 1 1 d . . . . .
H3 H 0.2685 0.3964 0.2359 0.020 Uiso 1 1 calc R U . . .
N8 N -0.01414(15) 0.41076(7) 0.13602(13) 0.0166(3) Uani 1 1 d . . . . .
H8 H -0.0775 0.4249 0.1584 0.020 Uiso 1 1 calc R U . . .
N6 N 0.57254(15) 0.60886(7) 0.24086(13) 0.0180(4) Uani 1 1 d . . . . .
H6 H 0.5899 0.6313 0.2937 0.022 Uiso 1 1 calc R U . . .
N2 N 0.51554(15) 0.55313(7) 0.50793(13) 0.0185(4) Uani 1 1 d . . . . .
H2 H 0.5842 0.5429 0.4884 0.022 Uiso 1 1 calc R U . . .
N1 N 0.65782(16) 0.67619(7) 0.60315(14) 0.0199(4) Uani 1 1 d . . . . .
H1 H 0.6746 0.6922 0.6653 0.024 Uiso 1 1 calc R U . . .
C64 C 0.02547(18) 0.36166(8) 0.17015(15) 0.0167(4) Uani 1 1 d . . . . .
C49 C 0.44769(17) 0.60845(8) 0.18358(15) 0.0169(4) Uani 1 1 d . . . . .
C55 C 0.08760(18) 0.49600(8) 0.10067(15) 0.0168(4) Uani 1 1 d . . . . .
C40 C 0.82764(17) 0.50794(8) 0.40147(15) 0.0164(4) Uani 1 1 d . . . . .
C54 C 0.38607(18) 0.56045(8) 0.15548(15) 0.0157(4) Uani 1 1 d . . . . .
H54 H 0.4282 0.5282 0.1689 0.019 Uiso 1 1 calc R U . . .
C53 C 0.26076(18) 0.56113(8) 0.10704(15) 0.0158(4) Uani 1 1 d . . . . .
C5 C 0.63005(18) 0.70474(9) 0.51004(17) 0.0201(4) Uani 1 1 d . . . . .
C18 C 0.20727(18) 0.46288(9) 0.36423(15) 0.0181(4) Uani 1 1 d . . . . .
H18 H 0.1392 0.4430 0.3307 0.022 Uiso 1 1 calc R U . . .
C15 C 0.40911(18) 0.52325(8) 0.46419(15) 0.0165(4) Uani 1 1 d . . . . .
C21 C 0.43697(18) 0.39949(8) 0.21528(15) 0.0172(4) Uani 1 1 d . . . . .
C4BA C 0.66633(18) 0.57718(8) 0.21988(16) 0.0167(4) Uani 1 1 d . . . . .
C52 C 0.19784(18) 0.60914(8) 0.08435(15) 0.0186(4) Uani 1 1 d . . . . .
H52 H 0.1142 0.6094 0.0517 0.022 Uiso 1 1 calc R U . . .
C13 C 0.9500(2) 0.57745(9) 0.80557(17) 0.0230(5) Uani 1 1 d . . . . .
H13 H 0.9126 0.5662 0.8639 0.028 Uiso 1 1 calc R U . . .
C8 C 0.87519(18) 0.59712(8) 0.71047(16) 0.0183(4) Uani 1 1 d . . . . .
C30 C 0.42984(18) 0.40418(9) -0.02674(15) 0.0184(4) Uani 1 1 d . . . . .
C16 C 0.42646(18) 0.48384(8) 0.38855(15) 0.0165(4) Uani 1 1 d . . . . .
H16 H 0.5057 0.4778 0.3719 0.020 Uiso 1 1 calc R U . . .
C14 C 0.52564(19) 0.59596(9) 0.57683(16) 0.0203(4) Uani 1 1 d . . . . .
C51 C 0.26108(19) 0.65660(9) 0.11098(16) 0.0206(4) Uani 1 1 d . . . . .
H51 H 0.2198 0.6889 0.0952 0.025 Uiso 1 1 calc R U . . .
C22 C 0.41301(18) 0.35267(8) 0.13449(16) 0.0177(4) Uani 1 1 d . . . . .
H22 H 0.3227 0.3492 0.1101 0.021 Uiso 1 1 calc R U . . .
C58 C -0.0571(2) 0.38711(9) -0.10072(15) 0.0222(5) Uani 1 1 d . . . . .
C41 C 0.79251(18) 0.58812(8) 0.29268(15) 0.0166(4) Uani 1 1 d . . . . .
H41 H 0.7767 0.6056 0.3598 0.020 Uiso 1 1 calc R U . . .
C19 C 0.19186(19) 0.50174(9) 0.44009(16) 0.0207(4) Uani 1 1 d . . . . .
H19 H 0.1127 0.5075 0.4572 0.025 Uiso 1 1 calc R U . . .
C24 C 0.4246(2) 0.24966(9) 0.13368(16) 0.0200(4) Uani 1 1 d . . . . .
C43 C 0.97775(18) 0.65162(9) 0.30862(15) 0.0186(4) Uani 1 1 d . . . . .
C7 C 0.73447(18) 0.59440(9) 0.70198(16) 0.0196(4) Uani 1 1 d . . . . .
H7A H 0.7114 0.6128 0.7645 0.023 Uiso 1 1 calc R U . . .
H7B H 0.7106 0.5573 0.7068 0.023 Uiso 1 1 calc R U . . .
C42 C 0.86926(19) 0.62646(8) 0.23322(16) 0.0189(4) Uani 1 1 d . . . . .
H42A H 0.9011 0.6070 0.1760 0.023 Uiso 1 1 calc R U . . .
H42B H 0.8148 0.6545 0.1987 0.023 Uiso 1 1 calc R U . . .
C17 C 0.32606(17) 0.45375(8) 0.33820(14) 0.0157(4) Uani 1 1 d . . . . .
C68 C 0.07147(19) 0.26643(9) 0.32098(18) 0.0243(5) Uani 1 1 d . . . . .
H68A H 0.1430 0.2699 0.2853 0.036 Uiso 1 1 calc R U . . .
H68B H 0.0681 0.2308 0.3489 0.036 Uiso 1 1 calc R U . . .
H68C H 0.0778 0.2915 0.3803 0.036 Uiso 1 1 calc R U . . .
C65 C -0.04674(19) 0.27767(8) 0.23924(17) 0.0206(4) Uani 1 1 d . . . . .
C57 C -0.03056(19) 0.44232(8) -0.05400(15) 0.0203(4) Uani 1 1 d . . . . .
H57A H -0.1087 0.4601 -0.0489 0.024 Uiso 1 1 calc R U . . .
H57B H 0.0123 0.4631 -0.1025 0.024 Uiso 1 1 calc R U . . .
C31 C 0.4725(2) 0.45651(9) -0.18298(16) 0.0233(5) Uani 1 1 d . . . . .
C45 C 1.0578(2) 0.72229(9) 0.43392(17) 0.0274(5) Uani 1 1 d . . . . .
H45 H 1.0437 0.7529 0.4724 0.033 Uiso 1 1 calc R U . . .
C44 C 0.9589(2) 0.69719(9) 0.36701(16) 0.0220(4) Uani 1 1 d . . . . .
H44 H 0.8788 0.7113 0.3614 0.026 Uiso 1 1 calc R U . . .
C35 C 0.88502(19) 0.42737(9) 0.51015(16) 0.0210(4) Uani 1 1 d . . . . .
C50 C 0.38562(19) 0.65644(9) 0.16102(16) 0.0197(4) Uani 1 1 d . . . . .
H50 H 0.4271 0.6885 0.1793 0.024 Uiso 1 1 calc R U . . .
C20 C 0.29097(18) 0.53232(9) 0.49136(16) 0.0192(4) Uani 1 1 d . . . . .
H20 H 0.2792 0.5582 0.5425 0.023 Uiso 1 1 calc R U . . .
C9 C 0.93515(19) 0.61469(9) 0.62670(16) 0.0218(4) Uani 1 1 d . . . . .
H9 H 0.8879 0.6283 0.5632 0.026 Uiso 1 1 calc R U . . .
C6 C 0.65917(18) 0.61817(8) 0.59793(16) 0.0179(4) Uani 1 1 d . . . . .
H6A H 0.6999 0.6078 0.5363 0.022 Uiso 1 1 calc R U . . .
C56 C 0.05128(17) 0.43950(8) 0.06112(15) 0.0163(4) Uani 1 1 d . . . . .
H56 H 0.1278 0.4198 0.0549 0.020 Uiso 1 1 calc R U . . .
C47 C 1.19709(19) 0.65560(10) 0.38666(17) 0.0245(5) Uani 1 1 d . . . . .
H47 H 1.2772 0.6414 0.3932 0.029 Uiso 1 1 calc R U . . .
C1 C 0.5870(2) 0.79580(9) 0.44184(17) 0.0226(4) Uani 1 1 d . . . . .
C48 C 1.09774(19) 0.63055(9) 0.32029(16) 0.0215(4) Uani 1 1 d . . . . .
H48 H 1.1118 0.5994 0.2834 0.026 Uiso 1 1 calc R U . . .
C10 C 1.0645(2) 0.61233(9) 0.63564(18) 0.0251(5) Uani 1 1 d . . . . .
H10 H 1.1026 0.6244 0.5783 0.030 Uiso 1 1 calc R U . . .
C11 C 1.1367(2) 0.59217(9) 0.72929(18) 0.0271(5) Uani 1 1 d . . . . .
H11 H 1.2232 0.5905 0.7353 0.033 Uiso 1 1 calc R U . . .
C27 C 0.3537(2) 0.15221(10) 0.03285(18) 0.0292(5) Uani 1 1 d . . . . .
H27 H 0.3299 0.1198 -0.0009 0.035 Uiso 1 1 calc R U . . .
C12 C 1.0788(2) 0.57461(10) 0.81366(18) 0.0282(5) Uani 1 1 d . . . . .
H12 H 1.1266 0.5607 0.8766 0.034 Uiso 1 1 calc R U . . .
C23 C 0.46160(19) 0.30145(8) 0.19451(16) 0.0204(4) Uani 1 1 d . . . . .
H23A H 0.5521 0.3032 0.2105 0.024 Uiso 1 1 calc R U . . .
H23B H 0.4315 0.3003 0.2639 0.024 Uiso 1 1 calc R U . . .
C59 C -0.1720(2) 0.36274(10) -0.10248(17) 0.0264(5) Uani 1 1 d . . . . .
H59 H -0.2350 0.3806 -0.0747 0.032 Uiso 1 1 calc R U . . .
C46 C 1.1767(2) 0.70147(10) 0.44279(17) 0.0273(5) Uani 1 1 d . . . . .
H46 H 1.2432 0.7184 0.4866 0.033 Uiso 1 1 calc R U . . .
C3 C 0.5965(2) 0.84848(9) 0.50263(18) 0.0286(5) Uani 1 1 d . . . . .
H3A H 0.5393 0.8485 0.5539 0.043 Uiso 1 1 calc R U . . .
H3B H 0.5760 0.8771 0.4514 0.043 Uiso 1 1 calc R U . . .
H3C H 0.6802 0.8531 0.5411 0.043 Uiso 1 1 calc R U . . .
C66 C -0.0500(2) 0.24689(10) 0.13258(19) 0.0300(5) Uani 1 1 d . . . . .
H66A H -0.1272 0.2541 0.0846 0.045 Uiso 1 1 calc R U . . .
H66B H -0.0438 0.2093 0.1479 0.045 Uiso 1 1 calc R U . . .
H66C H 0.0188 0.2578 0.0982 0.045 Uiso 1 1 calc R U . . .
C33 C 0.5700(2) 0.44887(10) -0.25614(18) 0.0294(5) Uani 1 1 d . . . . .
H33A H 0.6519 0.4533 -0.2138 0.044 Uiso 1 1 calc R U . . .
H33B H 0.5574 0.4749 -0.3138 0.044 Uiso 1 1 calc R U . . .
H33C H 0.5624 0.4137 -0.2871 0.044 Uiso 1 1 calc R U . . .
C38 C 0.9105(2) 0.45694(10) 0.61854(18) 0.0333(5) Uani 1 1 d . . . . .
H38A H 0.9889 0.4754 0.6247 0.050 Uiso 1 1 calc R U . . .
H38B H 0.9139 0.4319 0.6775 0.050 Uiso 1 1 calc R U . . .
H38C H 0.8449 0.4823 0.6219 0.050 Uiso 1 1 calc R U . . .
C28 C 0.4756(2) 0.16135(10) 0.0771(2) 0.0325(5) Uani 1 1 d . . . . .
H28 H 0.5353 0.1351 0.0734 0.039 Uiso 1 1 calc R U . . .
C60 C -0.1937(2) 0.31170(10) -0.14567(18) 0.0327(6) Uani 1 1 d . . . . .
H60 H -0.2713 0.2958 -0.1470 0.039 Uiso 1 1 calc R U . . .
C32 C 0.3413(2) 0.45267(10) -0.24830(18) 0.0307(5) Uani 1 1 d . . . . .
H32A H 0.3285 0.4176 -0.2796 0.046 Uiso 1 1 calc R U . . .
H32B H 0.3312 0.4788 -0.3057 0.046 Uiso 1 1 calc R U . . .
H32C H 0.2814 0.4591 -0.2009 0.046 Uiso 1 1 calc R U . . .
C63 C 0.0360(2) 0.35913(10) -0.14097(19) 0.0300(5) Uani 1 1 d . . . . .
H63 H 0.1141 0.3747 -0.1392 0.036 Uiso 1 1 calc R U . . .
C61 C -0.1009(3) 0.28437(11) -0.18661(19) 0.0367(6) Uani 1 1 d . . . . .
H61 H -0.1158 0.2503 -0.2157 0.044 Uiso 1 1 calc R U . . .
C36 C 0.9867(2) 0.38651(10) 0.50372(19) 0.0288(5) Uani 1 1 d . . . . .
H36A H 0.9730 0.3702 0.4327 0.043 Uiso 1 1 calc R U . . .
H36B H 0.9847 0.3596 0.5587 0.043 Uiso 1 1 calc R U . . .
H36C H 1.0666 0.4039 0.5158 0.043 Uiso 1 1 calc R U . . .
C67 C -0.16258(19) 0.26602(10) 0.28819(19) 0.0269(5) Uani 1 1 d . . . . .
H67A H -0.1612 0.2870 0.3532 0.040 Uiso 1 1 calc R U . . .
H67B H -0.1645 0.2288 0.3063 0.040 Uiso 1 1 calc R U . . .
H67C H -0.2355 0.2749 0.2361 0.040 Uiso 1 1 calc R U . . .
C25 C 0.3006(2) 0.23979(10) 0.0883(2) 0.0315(5) Uani 1 1 d . . . . .
H25 H 0.2405 0.2659 0.0914 0.038 Uiso 1 1 calc R U . . .
C29 C 0.5109(2) 0.20992(10) 0.12765(19) 0.0304(5) Uani 1 1 d . . . . .
H29 H 0.5942 0.2156 0.1579 0.036 Uiso 1 1 calc R U . . .
C26 C 0.2662(2) 0.19139(11) 0.0386(2) 0.0380(6) Uani 1 1 d . . . . .
H26 H 0.1830 0.1853 0.0088 0.046 Uiso 1 1 calc R U . . .
C2 C 0.4539(2) 0.78546(10) 0.3867(2) 0.0359(6) Uani 1 1 d . . . . .
H2A H 0.4496 0.7517 0.3496 0.054 Uiso 1 1 calc R U . . .
H2B H 0.4276 0.8133 0.3347 0.054 Uiso 1 1 calc R U . . .
H2C H 0.4001 0.7848 0.4407 0.054 Uiso 1 1 calc R U . . .
C34 C 0.4939(3) 0.50897(10) -0.1206(2) 0.0363(6) Uani 1 1 d . . . . .
H34A H 0.4302 0.5137 -0.0763 0.054 Uiso 1 1 calc R U . . .
H34B H 0.4908 0.5380 -0.1716 0.054 Uiso 1 1 calc R U . . .
H34C H 0.5743 0.5083 -0.0746 0.054 Uiso 1 1 calc R U . . .
C37 C 0.7570(2) 0.40147(10) 0.4896(2) 0.0356(6) Uani 1 1 d . . . . .
H37A H 0.6946 0.4276 0.4979 0.053 Uiso 1 1 calc R U . . .
H37B H 0.7543 0.3731 0.5412 0.053 Uiso 1 1 calc R U . . .
H37C H 0.7410 0.3873 0.4166 0.053 Uiso 1 1 calc R U . . .
C4 C 0.6795(3) 0.79426(10) 0.3632(2) 0.0382(6) Uani 1 1 d . . . . .
H4A H 0.7629 0.7969 0.4034 0.057 Uiso 1 1 calc R U . . .
H4B H 0.6638 0.8236 0.3130 0.057 Uiso 1 1 calc R U . . .
H4C H 0.6704 0.7613 0.3232 0.057 Uiso 1 1 calc R U . . .
C62 C 0.0138(3) 0.30818(10) -0.1837(2) 0.0372(6) Uani 1 1 d . . . . .
H62 H 0.0769 0.2900 -0.2107 0.045 Uiso 1 1 calc R U . . .

loop_
_atom_site_aniso_label
_atom_site_aniso_U_11
_atom_site_aniso_U_22
_atom_site_aniso_U_33
_atom_site_aniso_U_23
_atom_site_aniso_U_13
_atom_site_aniso_U_12
O12 0.0177(6) 0.0137(7) 0.0247(7) 0.0052(6) 0.0035(6) -0.0011(6)
O7 0.0196(7) 0.0162(7) 0.0199(6) 0.0032(6) 0.0059(5) 0.0027(6)
O11 0.0164(7) 0.0182(8) 0.0300(8) 0.0017(6) 0.0040(6) 0.0021(6)
O10 0.0221(7) 0.0183(8) 0.0281(7) -0.0048(6) 0.0103(6) 0.0000(6)
O9 0.0231(7) 0.0201(8) 0.0209(7) -0.0051(6) 0.0025(6) 0.0016(6)
O6 0.0262(7) 0.0215(8) 0.0197(7) 0.0036(6) 0.0093(6) 0.0033(7)
O2 0.0444(9) 0.0173(8) 0.0198(7) -0.0048(6) 0.0024(6) 0.0034(7)
O1 0.0372(8) 0.0124(8) 0.0198(7) -0.0014(6) -0.0018(6) 0.0035(7)
O5 0.0292(8) 0.0228(8) 0.0261(7) 0.0028(6) 0.0107(6) 0.0082(7)
O8 0.0215(7) 0.0220(8) 0.0283(7) 0.0030(6) 0.0116(6) 0.0026(7)
O4 0.0199(7) 0.0292(9) 0.0336(8) -0.0117(7) 0.0090(6) -0.0076(7)
O13 0.0210(7) 0.0203(8) 0.0370(8) -0.0022(7) 0.0104(6) 0.0005(7)
O3 0.0227(8) 0.0410(11) 0.0468(10) -0.0259(9) 0.0106(7) -0.0011(8)
N5 0.0161(8) 0.0174(9) 0.0187(8) 0.0016(7) 0.0063(6) 0.0033(7)
N7 0.0175(8) 0.0131(9) 0.0197(8) -0.0022(7) 0.0050(6) 0.0008(7)
N4 0.0205(8) 0.0170(9) 0.0199(8) 0.0010(7) 0.0082(7) 0.0042(8)
N3 0.0157(8) 0.0161(9) 0.0172(7) -0.0017(7) 0.0025(6) -0.0024(7)
N8 0.0171(7) 0.0147(9) 0.0187(8) 0.0014(7) 0.0052(6) 0.0013(7)
N6 0.0175(8) 0.0170(9) 0.0187(8) -0.0050(7) 0.0003(6) -0.0012(7)
N2 0.0149(8) 0.0177(9) 0.0238(8) -0.0049(7) 0.0057(6) -0.0001(7)
N1 0.0273(9) 0.0125(9) 0.0178(8) -0.0042(7) -0.0025(7) -0.0013(7)
C64 0.0177(9) 0.0162(11) 0.0156(9) -0.0023(8) 0.0009(7) -0.0021(8)
C49 0.0170(9) 0.0187(11) 0.0154(9) -0.0023(8) 0.0042(7) -0.0017(9)
C55 0.0208(10) 0.0153(10) 0.0141(9) 0.0022(8) 0.0023(8) 0.0005(9)
C40 0.0142(9) 0.0151(10) 0.0191(9) -0.0021(8) 0.0004(7) -0.0015(8)
C54 0.0183(9) 0.0130(10) 0.0166(9) 0.0012(8) 0.0051(7) 0.0021(8)
C53 0.0198(9) 0.0146(10) 0.0138(8) -0.0005(8) 0.0050(7) -0.0029(8)
C5 0.0187(9) 0.0161(11) 0.0246(10) -0.0039(9) 0.0007(8) -0.0014(9)
C18 0.0163(9) 0.0203(11) 0.0175(9) 0.0014(8) 0.0018(7) -0.0008(9)
C15 0.0180(9) 0.0139(10) 0.0175(9) 0.0029(8) 0.0025(7) 0.0002(8)
C21 0.0177(10) 0.0178(11) 0.0163(9) 0.0016(8) 0.0035(7) 0.0005(8)
C4BA 0.0194(10) 0.0136(10) 0.0176(9) 0.0024(8) 0.0042(8) -0.0003(8)
C52 0.0184(9) 0.0187(11) 0.0185(9) 0.0011(8) 0.0024(7) 0.0000(9)
C13 0.0282(11) 0.0232(12) 0.0172(9) 0.0014(8) 0.0028(8) 0.0004(9)
C8 0.0229(10) 0.0122(10) 0.0193(9) -0.0017(8) 0.0021(8) -0.0004(9)
C30 0.0236(10) 0.0150(10) 0.0173(9) -0.0028(8) 0.0051(8) -0.0011(9)
C16 0.0164(9) 0.0159(10) 0.0175(9) 0.0027(8) 0.0037(7) -0.0002(8)
C14 0.0232(10) 0.0180(11) 0.0191(9) -0.0029(8) 0.0019(8) 0.0015(9)
C51 0.0240(10) 0.0138(10) 0.0244(10) 0.0016(8) 0.0053(8) 0.0044(9)
C22 0.0169(9) 0.0184(11) 0.0187(9) 0.0004(8) 0.0057(7) -0.0013(9)
C58 0.0316(11) 0.0205(11) 0.0133(9) 0.0018(8) 0.0005(8) -0.0043(10)
C41 0.0190(9) 0.0149(10) 0.0158(9) -0.0001(8) 0.0023(7) 0.0014(8)
C19 0.0166(9) 0.0232(11) 0.0230(10) -0.0007(9) 0.0052(8) 0.0023(9)
C24 0.0267(10) 0.0183(11) 0.0157(9) 0.0000(8) 0.0058(8) -0.0013(9)
C43 0.0227(10) 0.0174(10) 0.0164(9) 0.0024(8) 0.0057(8) -0.0040(9)
C7 0.0234(10) 0.0158(11) 0.0199(9) 0.0009(8) 0.0047(8) -0.0018(9)
C42 0.0210(10) 0.0174(11) 0.0182(9) 0.0013(8) 0.0031(8) -0.0013(9)
C17 0.0192(9) 0.0135(10) 0.0146(9) 0.0023(8) 0.0033(7) 0.0020(8)
C68 0.0251(11) 0.0186(11) 0.0284(11) 0.0055(9) 0.0020(9) 0.0033(9)
C65 0.0223(10) 0.0124(10) 0.0261(10) 0.0042(9) 0.0012(8) -0.0006(9)
C57 0.0248(10) 0.0186(11) 0.0169(9) 0.0019(8) 0.0014(8) -0.0016(9)
C31 0.0365(12) 0.0157(11) 0.0185(9) 0.0027(9) 0.0070(9) -0.0019(10)
C45 0.0418(13) 0.0195(12) 0.0222(10) -0.0032(9) 0.0091(9) -0.0073(10)
C44 0.0267(10) 0.0182(11) 0.0223(10) 0.0016(9) 0.0074(8) -0.0014(9)
C35 0.0264(10) 0.0157(11) 0.0215(10) 0.0062(9) 0.0057(8) -0.0001(9)
C50 0.0227(10) 0.0138(10) 0.0231(10) -0.0026(8) 0.0055(8) -0.0027(9)
C20 0.0188(10) 0.0204(11) 0.0187(9) -0.0010(9) 0.0036(8) 0.0018(9)
C9 0.0260(10) 0.0194(11) 0.0193(9) 0.0030(9) 0.0023(8) 0.0016(9)
C6 0.0199(10) 0.0148(10) 0.0193(9) -0.0031(8) 0.0037(7) -0.0003(8)
C56 0.0170(9) 0.0149(10) 0.0171(9) 0.0000(8) 0.0035(7) 0.0002(8)
C47 0.0195(10) 0.0296(12) 0.0245(10) 0.0041(10) 0.0039(8) -0.0040(10)
C1 0.0296(11) 0.0157(11) 0.0208(10) 0.0028(8) -0.0002(8) 0.0019(9)
C48 0.0243(10) 0.0218(11) 0.0193(10) 0.0008(9) 0.0059(8) -0.0014(9)
C10 0.0261(11) 0.0228(12) 0.0280(11) 0.0040(9) 0.0087(9) 0.0001(10)
C11 0.0229(10) 0.0271(12) 0.0308(11) -0.0039(10) 0.0027(9) 0.0019(10)
C27 0.0457(13) 0.0181(11) 0.0250(11) -0.0044(10) 0.0089(10) -0.0045(11)
C12 0.0293(11) 0.0301(13) 0.0221(10) 0.0002(9) -0.0042(9) 0.0049(10)
C23 0.0246(10) 0.0176(11) 0.0182(9) 0.0011(9) 0.0015(8) 0.0002(9)
C59 0.0277(11) 0.0278(13) 0.0224(10) 0.0008(9) 0.0003(9) -0.0026(10)
C46 0.0325(12) 0.0294(13) 0.0190(10) 0.0015(9) 0.0015(9) -0.0141(10)
C3 0.0399(13) 0.0179(12) 0.0264(11) -0.0006(9) 0.0004(10) 0.0014(10)
C66 0.0356(12) 0.0218(12) 0.0318(12) -0.0042(10) 0.0030(10) -0.0061(10)
C33 0.0376(12) 0.0284(13) 0.0242(11) 0.0045(10) 0.0110(9) -0.0035(11)
C38 0.0499(14) 0.0289(13) 0.0206(10) 0.0046(10) 0.0048(10) 0.0048(12)
C28 0.0439(14) 0.0164(12) 0.0381(13) -0.0007(10) 0.0091(11) 0.0073(11)
C60 0.0388(13) 0.0312(14) 0.0259(11) 0.0003(10) -0.0011(10) -0.0158(12)
C32 0.0385(12) 0.0283(13) 0.0255(11) 0.0040(10) 0.0057(9) 0.0050(11)
C63 0.0369(12) 0.0261(13) 0.0292(12) -0.0071(10) 0.0115(10) -0.0097(11)
C61 0.0618(16) 0.0254(13) 0.0243(11) -0.0080(10) 0.0114(11) -0.0142(13)
C36 0.0317(12) 0.0236(12) 0.0314(11) 0.0067(10) 0.0066(9) 0.0061(10)
C67 0.0234(11) 0.0224(12) 0.0344(12) 0.0098(10) 0.0032(9) -0.0033(10)
C25 0.0291(12) 0.0241(13) 0.0414(13) -0.0112(11) 0.0063(10) 0.0026(10)
C29 0.0312(12) 0.0209(12) 0.0366(12) 0.0003(10) -0.0012(10) 0.0019(10)
C26 0.0338(13) 0.0324(14) 0.0461(14) -0.0137(12) 0.0013(11) -0.0063(12)
C2 0.0356(13) 0.0248(13) 0.0416(14) -0.0038(11) -0.0100(11) 0.0031(11)
C34 0.0598(16) 0.0212(13) 0.0297(12) -0.0018(10) 0.0128(11) -0.0063(12)
C37 0.0316(12) 0.0270(13) 0.0491(14) 0.0091(12) 0.0093(11) -0.0042(11)
C4 0.0560(16) 0.0208(13) 0.0423(14) 0.0027(11) 0.0217(12) 0.0039(12)
C62 0.0530(15) 0.0278(14) 0.0351(13) -0.0132(11) 0.0200(11) -0.0095(13)

loop_
_atom_type_symbol
_atom_type_description
_atom_type_scat_dispersion_real
_atom_type_scat_dispersion_imag
_atom_type_scat_source
C C 0.0181 0.0091 'International Tables Vol C Tables 4.2.6.8 and 6.1.1.4'
H H 0.0000 0.0000 'International Tables Vol C Tables 4.2.6.8 and 6.1.1.4'
N N 0.0311 0.0180 'International Tables Vol C Tables 4.2.6.8 and 6.1.1.4'
O O 0.0492 0.0322 'International Tables Vol C Tables 4.2.6.8 and 6.1.1.4'

loop_
_geom_angle_atom_site_label_1
_geom_angle_atom_site_label_2
_geom_angle_atom_site_label_3
_geom_angle
_geom_angle_site_symmetry_1
_geom_angle_site_symmetry_3
_geom_angle_publ_flag
C64 O12 C65 120.39(16) . . ?
C40 O7 C35 120.26(15) . . ?
C30 O6 C31 120.09(16) . . ?
C5 O1 C1 120.74(16) . . ?
H13A O13 H13B 104(2) . . ?
C40 N5 C41 119.41(16) . . ?
C40 N5 H5 120.3 . . ?
C41 N5 H5 120.3 . . ?
C55 N7 C53 126.64(17) . . ?
C55 N7 H7 116.7 . . ?
C53 N7 H7 116.7 . . ?
C30 N4 C22 118.06(17) . . ?
C30 N4 H4 121.0 . . ?
C22 N4 H4 121.0 . . ?
C21 N3 C17 128.78(17) . . ?
C21 N3 H3 115.6 . . ?
C17 N3 H3 115.6 . . ?
C64 N8 C56 119.27(16) . . ?
C64 N8 H8 120.4 . . ?
C56 N8 H8 120.4 . . ?
C4BA N6 C49 125.92(16) . . ?
C4BA N6 H6 117.0 . . ?
C49 N6 H6 117.0 . . ?
C14 N2 C15 129.39(17) . . ?
C14 N2 H2 115.3 . . ?
C15 N2 H2 115.3 . . ?
C5 N1 C6 119.62(17) . . ?
C5 N1 H1 120.2 . . ?
C6 N1 H1 120.2 . . ?
O11 C64 O12 124.44(19) . . ?
O11 C64 N8 124.10(19) . . ?
O12 C64 N8 111.42(16) . . ?
C50 C49 C54 120.17(17) . . ?
C50 C49 N6 119.11(18) . . ?
C54 C49 N6 120.64(18) . . ?
O10 C55 N7 124.65(19) . . ?
O10 C55 C56 122.06(18) . . ?
N7 C55 C56 113.24(17) . . ?
O8 C40 O7 124.80(18) . . ?
O8 C40 N5 123.02(19) . . ?
O7 C40 N5 112.16(16) . . ?
C49 C54 C53 119.44(19) . . ?
C49 C54 H54 120.3 . . ?
C53 C54 H54 120.3 . . ?
C52 C53 C54 120.67(18) . . ?
C52 C53 N7 121.79(16) . . ?
C54 C53 N7 117.53(18) . . ?
O2 C5 O1 125.2(2) . . ?
O2 C5 N1 123.6(2) . . ?
O1 C5 N1 111.15(17) . . ?
C19 C18 C17 119.52(18) . . ?
C19 C18 H18 120.2 . . ?
C17 C18 H18 120.2 . . ?
C16 C15 C20 120.59(18) . . ?
C16 C15 N2 116.16(17) . . ?
C20 C15 N2 123.23(18) . . ?
O4 C21 N3 124.64(19) . . ?
O4 C21 C22 121.43(17) . . ?
N3 C21 C22 113.89(16) . . ?
O9 C4BA N6 123.63(18) . . ?
O9 C4BA C41 122.10(17) . . ?
N6 C4BA C41 114.19(16) . . ?
C51 C52 C53 119.20(17) . . ?
C51 C52 H52 120.4 . . ?
C53 C52 H52 120.4 . . ?
C12 C13 C8 120.9(2) . . ?
C12 C13 H13 119.6 . . ?
C8 C13 H13 119.6 . . ?
C9 C8 C13 117.54(19) . . ?
C9 C8 C7 123.80(17) . . ?
C13 C8 C7 118.51(18) . . ?
O5 C30 O6 125.91(19) . . ?
O5 C30 N4 122.40(18) . . ?
O6 C30 N4 111.66(17) . . ?
C17 C16 C15 120.22(18) . . ?
C17 C16 H16 119.9 . . ?
C15 C16 H16 119.9 . . ?
O3 C14 N2 125.79(19) . . ?
O3 C14 C6 122.68(18) . . ?
N2 C14 C6 111.52(17) . . ?
C52 C51 C50 120.68(19) . . ?
C52 C51 H51 119.7 . . ?
C50 C51 H51 119.7 . . ?
N4 C22 C23 111.89(17) . . ?
N4 C22 C21 110.33(16) . . ?
C23 C22 C21 108.41(16) . . ?
N4 C22 H22 108.7 . . ?
C23 C22 H22 108.7 . . ?
C21 C22 H22 108.7 . . ?
C59 C58 C63 118.6(2) . . ?
C59 C58 C57 121.5(2) . . ?
C63 C58 C57 119.8(2) . . ?
N5 C41 C4BA 111.56(16) . . ?
N5 C41 C42 110.93(16) . . ?
C4BA C41 C42 109.37(15) . . ?
N5 C41 H41 108.3 . . ?
C4BA C41 H41 108.3 . . ?
C42 C41 H41 108.3 . . ?
C18 C19 C20 121.88(19) . . ?
C18 C19 H19 119.1 . . ?
C20 C19 H19 119.1 . . ?
C29 C24 C25 118.1(2) . . ?
C29 C24 C23 121.18(19) . . ?
C25 C24 C23 120.63(19) . . ?
C44 C43 C48 118.45(19) . . ?
C44 C43 C42 119.87(19) . . ?
C48 C43 C42 121.67(19) . . ?
C8 C7 C6 115.61(16) . . ?
C8 C7 H7A 108.4 . . ?
C6 C7 H7A 108.4 . . ?
C8 C7 H7B 108.4 . . ?
C6 C7 H7B 108.4 . . ?
H7A C7 H7B 107.4 . . ?
C43 C42 C41 113.09(16) . . ?
C43 C42 H42A 109.0 . . ?
C41 C42 H42A 109.0 . . ?
C43 C42 H42B 109.0 . . ?
C41 C42 H42B 109.0 . . ?
H42A C42 H42B 107.8 . . ?
C16 C17 C18 119.55(18) . . ?
C16 C17 N3 123.44(17) . . ?
C18 C17 N3 117.00(17) . . ?
C65 C68 H68A 109.5 . . ?
C65 C68 H68B 109.5 . . ?
H68A C68 H68B 109.5 . . ?
C65 C68 H68C 109.5 . . ?
H68A C68 H68C 109.5 . . ?
H68B C68 H68C 109.5 . . ?
O12 C65 C67 101.81(16) . . ?
O12 C65 C68 112.01(16) . . ?
C67 C65 C68 111.22(17) . . ?
O12 C65 C66 108.63(17) . . ?
C67 C65 C66 110.44(18) . . ?
C68 C65 C66 112.24(18) . . ?
C58 C57 C56 110.77(16) . . ?
C58 C57 H57A 109.5 . . ?
C56 C57 H57A 109.5 . . ?
C58 C57 H57B 109.5 . . ?
C56 C57 H57B 109.5 . . ?
H57A C57 H57B 108.1 . . ?
O6 C31 C33 102.24(17) . . ?
O6 C31 C32 110.49(17) . . ?
C33 C31 C32 111.05(17) . . ?
O6 C31 C34 110.13(16) . . ?
C33 C31 C34 110.45(19) . . ?
C32 C31 C34 112.1(2) . . ?
C46 C45 C44 119.7(2) . . ?
C46 C45 H45 120.2 . . ?
C44 C45 H45 120.2 . . ?
C43 C44 C45 121.1(2) . . ?
C43 C44 H44 119.4 . . ?
C45 C44 H44 119.4 . . ?
O7 C35 C37 109.97(17) . . ?
O7 C35 C36 102.28(16) . . ?
C37 C35 C36 110.91(19) . . ?
O7 C35 C38 110.21(17) . . ?
C37 C35 C38 112.57(19) . . ?
C36 C35 C38 110.42(18) . . ?
C49 C50 C51 119.82(19) . . ?
C49 C50 H50 120.1 . . ?
C51 C50 H50 120.1 . . ?
C19 C20 C15 118.24(19) . . ?
C19 C20 H20 120.9 . . ?
C15 C20 H20 120.9 . . ?
C8 C9 C10 121.39(19) . . ?
C8 C9 H9 119.3 . . ?
C10 C9 H9 119.3 . . ?
N1 C6 C7 111.08(16) . . ?
N1 C6 C14 110.71(17) . . ?
C7 C6 C14 111.09(16) . . ?
N1 C6 H6A 107.9 . . ?
C7 C6 H6A 107.9 . . ?
C14 C6 H6A 107.9 . . ?
N8 C56 C55 112.45(16) . . ?
N8 C56 C57 110.18(15) . . ?
C55 C56 C57 109.29(16) . . ?
N8 C56 H56 108.3 . . ?
C55 C56 H56 108.3 . . ?
C57 C56 H56 108.3 . . ?
C46 C47 C48 120.0(2) . . ?
C46 C47 H47 120.0 . . ?
C48 C47 H47 120.0 . . ?
O1 C1 C4 110.79(18) . . ?
O1 C1 C3 102.27(16) . . ?
C4 C1 C3 110.23(19) . . ?
O1 C1 C2 109.32(18) . . ?
C4 C1 C2 113.0(2) . . ?
C3 C1 C2 110.74(19) . . ?
C43 C48 C47 120.7(2) . . ?
C43 C48 H48 119.7 . . ?
C47 C48 H48 119.7 . . ?
C11 C10 C9 120.4(2) . . ?
C11 C10 H10 119.8 . . ?
C9 C10 H10 119.8 . . ?
C12 C11 C10 119.1(2) . . ?
C12 C11 H11 120.5 . . ?
C10 C11 H11 120.5 . . ?
C28 C27 C26 119.4(2) . . ?
C28 C27 H27 120.3 . . ?
C26 C27 H27 120.3 . . ?
C11 C12 C13 120.7(2) . . ?
C11 C12 H12 119.6 . . ?
C13 C12 H12 119.6 . . ?
C24 C23 C22 115.65(16) . . ?
C24 C23 H23A 108.4 . . ?
C22 C23 H23A 108.4 . . ?
C24 C23 H23B 108.4 . . ?
C22 C23 H23B 108.4 . . ?
H23A C23 H23B 107.4 . . ?
C58 C59 C60 120.3(2) . . ?
C58 C59 H59 119.9 . . ?
C60 C59 H59 119.9 . . ?
C45 C46 C47 120.1(2) . . ?
C45 C46 H46 120.0 . . ?
C47 C46 H46 120.0 . . ?
C1 C3 H3A 109.5 . . ?
C1 C3 H3B 109.5 . . ?
H3A C3 H3B 109.5 . . ?
C1 C3 H3C 109.5 . . ?
H3A C3 H3C 109.5 . . ?
H3B C3 H3C 109.5 . . ?
C65 C66 H66A 109.5 . . ?
C65 C66 H66B 109.5 . . ?
H66A C66 H66B 109.5 . . ?
C65 C66 H66C 109.5 . . ?
H66A C66 H66C 109.5 . . ?
H66B C66 H66C 109.5 . . ?
C31 C33 H33A 109.5 . . ?
C31 C33 H33B 109.5 . . ?
H33A C33 H33B 109.5 . . ?
C31 C33 H33C 109.5 . . ?
H33A C33 H33C 109.5 . . ?
H33B C33 H33C 109.5 . . ?
C35 C38 H38A 109.5 . . ?
C35 C38 H38B 109.5 . . ?
H38A C38 H38B 109.5 . . ?
C35 C38 H38C 109.5 . . ?
H38A C38 H38C 109.5 . . ?
H38B C38 H38C 109.5 . . ?
C27 C28 C29 120.2(2) . . ?
C27 C28 H28 119.9 . . ?
C29 C28 H28 119.9 . . ?
C61 C60 C59 120.7(2) . . ?
C61 C60 H60 119.7 . . ?
C59 C60 H60 119.7 . . ?
C31 C32 H32A 109.5 . . ?
C31 C32 H32B 109.5 . . ?
H32A C32 H32B 109.5 . . ?
C31 C32 H32C 109.5 . . ?
H32A C32 H32C 109.5 . . ?
H32B C32 H32C 109.5 . . ?
C62 C63 C58 120.7(2) . . ?
C62 C63 H63 119.6 . . ?
C58 C63 H63 119.6 . . ?
C62 C61 C60 119.2(2) . . ?
C62 C61 H61 120.4 . . ?
C60 C61 H61 120.4 . . ?
C35 C36 H36A 109.5 . . ?
C35 C36 H36B 109.5 . . ?
H36A C36 H36B 109.5 . . ?
C35 C36 H36C 109.5 . . ?
H36A C36 H36C 109.5 . . ?
H36B C36 H36C 109.5 . . ?
C65 C67 H67A 109.5 . . ?
C65 C67 H67B 109.5 . . ?
H67A C67 H67B 109.5 . . ?
C65 C67 H67C 109.5 . . ?
H67A C67 H67C 109.5 . . ?
H67B C67 H67C 109.5 . . ?
C26 C25 C24 120.5(2) . . ?
C26 C25 H25 119.8 . . ?
C24 C25 H25 119.8 . . ?
C24 C29 C28 121.1(2) . . ?
C24 C29 H29 119.4 . . ?
C28 C29 H29 119.4 . . ?
C27 C26 C25 120.8(2) . . ?
C27 C26 H26 119.6 . . ?
C25 C26 H26 119.6 . . ?
C1 C2 H2A 109.5 . . ?
C1 C2 H2B 109.5 . . ?
H2A C2 H2B 109.5 . . ?
C1 C2 H2C 109.5 . . ?
H2A C2 H2C 109.5 . . ?
H2B C2 H2C 109.5 . . ?
C31 C34 H34A 109.5 . . ?
C31 C34 H34B 109.5 . . ?
H34A C34 H34B 109.5 . . ?
C31 C34 H34C 109.5 . . ?
H34A C34 H34C 109.5 . . ?
H34B C34 H34C 109.5 . . ?
C35 C37 H37A 109.5 . . ?
C35 C37 H37B 109.5 . . ?
H37A C37 H37B 109.5 . . ?
C35 C37 H37C 109.5 . . ?
H37A C37 H37C 109.5 . . ?
H37B C37 H37C 109.5 . . ?
C1 C4 H4A 109.5 . . ?
C1 C4 H4B 109.5 . . ?
H4A C4 H4B 109.5 . . ?
C1 C4 H4C 109.5 . . ?
H4A C4 H4C 109.5 . . ?
H4B C4 H4C 109.5 . . ?
C61 C62 C63 120.5(2) . . ?
C61 C62 H62 119.8 . . ?
C63 C62 H62 119.8 . . ?

loop_
_geom_bond_atom_site_label_1
_geom_bond_atom_site_label_2
_geom_bond_distance
_geom_bond_site_symmetry_2
_geom_bond_publ_flag
O12 C64 1.339(2) . ?
O12 C65 1.482(2) . ?
O7 C40 1.337(2) . ?
O7 C35 1.485(2) . ?
O11 C64 1.225(2) . ?
O10 C55 1.227(2) . ?
O9 C4BA 1.227(2) . ?
O6 C30 1.337(2) . ?
O6 C31 1.485(2) . ?
O2 C5 1.219(3) . ?
O1 C5 1.340(3) . ?
O1 C1 1.478(2) . ?
O5 C30 1.218(2) . ?
O8 C40 1.226(2) . ?
O4 C21 1.226(2) . ?
O13 H13A 0.86(2) . ?
O13 H13B 0.858(19) . ?
O3 C14 1.219(2) . ?
N5 C40 1.346(3) . ?
N5 C41 1.449(3) . ?
N5 H5 0.8600 . ?
N7 C55 1.353(3) . ?
N7 C53 1.423(3) . ?
N7 H7 0.8600 . ?
N4 C30 1.361(3) . ?
N4 C22 1.451(2) . ?
N4 H4 0.8600 . ?
N3 C21 1.352(2) . ?
N3 C17 1.416(2) . ?
N3 H3 0.8600 . ?
N8 C64 1.348(3) . ?
N8 C56 1.451(2) . ?
N8 H8 0.8600 . ?
N6 C4BA 1.350(3) . ?
N6 C49 1.421(2) . ?
N6 H6 0.8600 . ?
N2 C14 1.364(3) . ?
N2 C15 1.407(3) . ?
N2 H2 0.8600 . ?
N1 C5 1.348(3) . ?
N1 C6 1.455(3) . ?
N1 H1 0.8600 . ?
C49 C50 1.384(3) . ?
C49 C54 1.392(3) . ?
C55 C56 1.528(3) . ?
C54 C53 1.392(3) . ?
C54 H54 0.9300 . ?
C53 C52 1.388(3) . ?
C18 C19 1.383(3) . ?
C18 C17 1.399(3) . ?
C18 H18 0.9300 . ?
C15 C16 1.396(3) . ?
C15 C20 1.398(3) . ?
C21 C22 1.536(3) . ?
C4BA C41 1.534(3) . ?
C52 C51 1.385(3) . ?
C52 H52 0.9300 . ?
C13 C12 1.387(3) . ?
C13 C8 1.404(3) . ?
C13 H13 0.9300 . ?
C8 C9 1.386(3) . ?
C8 C7 1.515(3) . ?
C16 C17 1.385(3) . ?
C16 H16 0.9300 . ?
C14 C6 1.534(3) . ?
C51 C50 1.390(3) . ?
C51 H51 0.9300 . ?
C22 C23 1.532(3) . ?
C22 H22 0.9800 . ?
C58 C59 1.386(3) . ?
C58 C63 1.389(3) . ?
C58 C57 1.508(3) . ?
C41 C42 1.538(3) . ?
C41 H41 0.9800 . ?
C19 C20 1.386(3) . ?
C19 H19 0.9300 . ?
C24 C29 1.378(3) . ?
C24 C25 1.392(3) . ?
C24 C23 1.520(3) . ?
C43 C44 1.385(3) . ?
C43 C48 1.390(3) . ?
C43 C42 1.513(3) . ?
C7 C6 1.528(3) . ?
C7 H7A 0.9700 . ?
C7 H7B 0.9700 . ?
C42 H42A 0.9700 . ?
C42 H42B 0.9700 . ?
C68 C65 1.523(3) . ?
C68 H68A 0.9600 . ?
C68 H68B 0.9600 . ?
C68 H68C 0.9600 . ?
C65 C67 1.513(3) . ?
C65 C66 1.526(3) . ?
C57 C56 1.552(2) . ?
C57 H57A 0.9700 . ?
C57 H57B 0.9700 . ?
C31 C33 1.517(3) . ?
C31 C32 1.519(3) . ?
C31 C34 1.523(3) . ?
C45 C46 1.380(3) . ?
C45 C44 1.392(3) . ?
C45 H45 0.9300 . ?
C44 H44 0.9300 . ?
C35 C37 1.516(3) . ?
C35 C36 1.517(3) . ?
C35 C38 1.519(3) . ?
C50 H50 0.9300 . ?
C20 H20 0.9300 . ?
C9 C10 1.391(3) . ?
C9 H9 0.9300 . ?
C6 H6A 0.9800 . ?
C56 H56 0.9800 . ?
C47 C46 1.380(3) . ?
C47 C48 1.392(3) . ?
C47 H47 0.9300 . ?
C1 C4 1.512(3) . ?
C1 C3 1.515(3) . ?
C1 C2 1.514(3) . ?
C48 H48 0.9300 . ?
C10 C11 1.383(3) . ?
C10 H10 0.9300 . ?
C11 C12 1.379(3) . ?
C11 H11 0.9300 . ?
C27 C28 1.365(4) . ?
C27 C26 1.376(4) . ?
C27 H27 0.9300 . ?
C12 H12 0.9300 . ?
C23 H23A 0.9700 . ?
C23 H23B 0.9700 . ?
C59 C60 1.391(3) . ?
C59 H59 0.9300 . ?
C46 H46 0.9300 . ?
C3 H3A 0.9600 . ?
C3 H3B 0.9600 . ?
C3 H3C 0.9600 . ?
C66 H66A 0.9600 . ?
C66 H66B 0.9600 . ?
C66 H66C 0.9600 . ?
C33 H33A 0.9600 . ?
C33 H33B 0.9600 . ?
C33 H33C 0.9600 . ?
C38 H38A 0.9600 . ?
C38 H38B 0.9600 . ?
C38 H38C 0.9600 . ?
C28 C29 1.393(3) . ?
C28 H28 0.9300 . ?
C60 C61 1.383(4) . ?
C60 H60 0.9300 . ?
C32 H32A 0.9600 . ?
C32 H32B 0.9600 . ?
C32 H32C 0.9600 . ?
C63 C62 1.387(3) . ?
C63 H63 0.9300 . ?
C61 C62 1.375(4) . ?
C61 H61 0.9300 . ?
C36 H36A 0.9600 . ?
C36 H36B 0.9600 . ?
C36 H36C 0.9600 . ?
C67 H67A 0.9600 . ?
C67 H67B 0.9600 . ?
C67 H67C 0.9600 . ?
C25 C26 1.383(3) . ?
C25 H25 0.9300 . ?
C29 H29 0.9300 . ?
C26 H26 0.9300 . ?
C2 H2A 0.9600 . ?
C2 H2B 0.9600 . ?
C2 H2C 0.9600 . ?
C34 H34A 0.9600 . ?
C34 H34B 0.9600 . ?
C34 H34C 0.9600 . ?
C37 H37A 0.9600 . ?
C37 H37B 0.9600 . ?
C37 H37C 0.9600 . ?
C4 H4A 0.9600 . ?
C4 H4B 0.9600 . ?
C4 H4C 0.9600 . ?
C62 H62 0.9300 . ?

loop_
_geom_torsion_atom_site_label_1
_geom_torsion_atom_site_label_2
_geom_torsion_atom_site_label_3
_geom_torsion_atom_site_label_4
_geom_torsion
_geom_torsion_site_symmetry_1
_geom_torsion_site_symmetry_2
_geom_torsion_site_symmetry_3
_geom_torsion_site_symmetry_4
_geom_torsion_publ_flag
C65 O12 C64 O11 -12.5(3) . . . . ?
C65 O12 C64 N8 169.81(15) . . . . ?
C56 N8 C64 O11 19.1(3) . . . . ?
C56 N8 C64 O12 -163.23(16) . . . . ?
C4BA N6 C49 C50 -140.2(2) . . . . ?
C4BA N6 C49 C54 43.1(3) . . . . ?
C53 N7 C55 O10 2.4(3) . . . . ?
C53 N7 C55 C56 179.79(16) . . . . ?
C35 O7 C40 O8 -4.6(3) . . . . ?
C35 O7 C40 N5 173.88(16) . . . . ?
C41 N5 C40 O8 -2.1(3) . . . . ?
C41 N5 C40 O7 179.40(15) . . . . ?
C50 C49 C54 C53 -1.6(3) . . . . ?
N6 C49 C54 C53 175.01(17) . . . . ?
C49 C54 C53 C52 1.5(3) . . . . ?
C49 C54 C53 N7 -179.48(16) . . . . ?
C55 N7 C53 C52 -46.7(3) . . . . ?
C55 N7 C53 C54 134.2(2) . . . . ?
C1 O1 C5 O2 4.4(3) . . . . ?
C1 O1 C5 N1 -177.53(17) . . . . ?
C6 N1 C5 O2 -7.8(3) . . . . ?
C6 N1 C5 O1 174.10(17) . . . . ?
C14 N2 C15 C16 175.16(19) . . . . ?
C14 N2 C15 C20 -3.4(3) . . . . ?
C17 N3 C21 O4 0.1(3) . . . . ?
C17 N3 C21 C22 177.77(17) . . . . ?
C49 N6 C4BA O9 1.1(3) . . . . ?
C49 N6 C4BA C41 177.84(17) . . . . ?
C54 C53 C52 C51 -0.3(3) . . . . ?
N7 C53 C52 C51 -179.30(18) . . . . ?
C12 C13 C8 C9 -1.6(3) . . . . ?
C12 C13 C8 C7 174.2(2) . . . . ?
C31 O6 C30 O5 6.0(3) . . . . ?
C31 O6 C30 N4 -175.65(16) . . . . ?
C22 N4 C30 O5 -5.7(3) . . . . ?
C22 N4 C30 O6 175.92(16) . . . . ?
C20 C15 C16 C17 1.0(3) . . . . ?
N2 C15 C16 C17 -177.65(17) . . . . ?
C15 N2 C14 O3 4.1(3) . . . . ?
C15 N2 C14 C6 -176.54(19) . . . . ?
C53 C52 C51 C50 -0.8(3) . . . . ?
C30 N4 C22 C23 174.21(17) . . . . ?
C30 N4 C22 C21 -65.0(2) . . . . ?
O4 C21 C22 N4 -44.1(3) . . . . ?
N3 C21 C22 N4 138.13(17) . . . . ?
O4 C21 C22 C23 78.8(2) . . . . ?
N3 C21 C22 C23 -99.02(19) . . . . ?
C40 N5 C41 C4BA -77.3(2) . . . . ?
C40 N5 C41 C42 160.45(17) . . . . ?
O9 C4BA C41 N5 -41.3(3) . . . . ?
N6 C4BA C41 N5 141.84(17) . . . . ?
O9 C4BA C41 C42 81.8(2) . . . . ?
N6 C4BA C41 C42 -95.1(2) . . . . ?
C17 C18 C19 C20 0.2(3) . . . . ?
C9 C8 C7 C6 -6.4(3) . . . . ?
C13 C8 C7 C6 178.08(19) . . . . ?
C44 C43 C42 C41 -84.9(2) . . . . ?
C48 C43 C42 C41 95.9(2) . . . . ?
N5 C41 C42 C43 -72.6(2) . . . . ?
C4BA C41 C42 C43 163.97(17) . . . . ?
C15 C16 C17 C18 -0.4(3) . . . . ?
C15 C16 C17 N3 178.72(17) . . . . ?
C19 C18 C17 C16 -0.2(3) . . . . ?
C19 C18 C17 N3 -179.38(18) . . . . ?
C21 N3 C17 C16 -3.4(3) . . . . ?
C21 N3 C17 C18 175.80(19) . . . . ?
C64 O12 C65 C67 178.33(16) . . . . ?
C64 O12 C65 C68 59.4(2) . . . . ?
C64 O12 C65 C66 -65.1(2) . . . . ?
C59 C58 C57 C56 103.4(2) . . . . ?
C63 C58 C57 C56 -75.1(2) . . . . ?
C30 O6 C31 C33 179.24(17) . . . . ?
C30 O6 C31 C32 -62.5(2) . . . . ?
C30 O6 C31 C34 61.8(2) . . . . ?
C48 C43 C44 C45 1.6(3) . . . . ?
C42 C43 C44 C45 -177.65(19) . . . . ?
C46 C45 C44 C43 -0.2(3) . . . . ?
C40 O7 C35 C37 65.6(2) . . . . ?
C40 O7 C35 C36 -176.46(16) . . . . ?
C40 O7 C35 C38 -59.0(2) . . . . ?
C54 C49 C50 C51 0.5(3) . . . . ?
N6 C49 C50 C51 -176.11(18) . . . . ?
C52 C51 C50 C49 0.7(3) . . . . ?
C18 C19 C20 C15 0.3(3) . . . . ?
C16 C15 C20 C19 -0.9(3) . . . . ?
N2 C15 C20 C19 177.61(18) . . . . ?
C13 C8 C9 C10 0.8(3) . . . . ?
C7 C8 C9 C10 -174.7(2) . . . . ?
C5 N1 C6 C7 160.19(17) . . . . ?
C5 N1 C6 C14 -75.9(2) . . . . ?
C8 C7 C6 N1 -77.2(2) . . . . ?
C8 C7 C6 C14 159.07(17) . . . . ?
O3 C14 C6 N1 -38.9(3) . . . . ?
N2 C14 C6 N1 141.74(17) . . . . ?
O3 C14 C6 C7 85.1(3) . . . . ?
N2 C14 C6 C7 -94.3(2) . . . . ?
C64 N8 C56 C55 -128.90(18) . . . . ?
C64 N8 C56 C57 108.91(19) . . . . ?
O10 C55 C56 N8 -40.9(2) . . . . ?
N7 C55 C56 N8 141.57(16) . . . . ?
O10 C55 C56 C57 81.8(2) . . . . ?
N7 C55 C56 C57 -95.74(19) . . . . ?
C58 C57 C56 N8 -61.9(2) . . . . ?
C58 C57 C56 C55 174.09(17) . . . . ?
C5 O1 C1 C4 -59.5(2) . . . . ?
C5 O1 C1 C3 -176.93(18) . . . . ?
C5 O1 C1 C2 65.7(2) . . . . ?
C44 C43 C48 C47 -1.8(3) . . . . ?
C42 C43 C48 C47 177.35(18) . . . . ?
C46 C47 C48 C43 0.8(3) . . . . ?
C8 C9 C10 C11 0.0(3) . . . . ?
C9 C10 C11 C12 -0.2(3) . . . . ?
C10 C11 C12 C13 -0.5(4) . . . . ?
C8 C13 C12 C11 1.4(4) . . . . ?
C29 C24 C23 C22 134.1(2) . . . . ?
C25 C24 C23 C22 -49.9(3) . . . . ?
N4 C22 C23 C24 -68.9(2) . . . . ?
C21 C22 C23 C24 169.18(16) . . . . ?
C63 C58 C59 C60 -1.2(3) . . . . ?
C57 C58 C59 C60 -179.73(19) . . . . ?
C44 C45 C46 C47 -0.8(3) . . . . ?
C48 C47 C46 C45 0.5(3) . . . . ?
C26 C27 C28 C29 0.1(4) . . . . ?
C58 C59 C60 C61 0.5(3) . . . . ?
C59 C58 C63 C62 1.1(3) . . . . ?
C57 C58 C63 C62 179.6(2) . . . . ?
C59 C60 C61 C62 0.3(4) . . . . ?
C29 C24 C25 C26 -0.1(4) . . . . ?
C23 C24 C25 C26 -176.2(2) . . . . ?
C25 C24 C29 C28 0.4(3) . . . . ?
C23 C24 C29 C28 176.5(2) . . . . ?
C27 C28 C29 C24 -0.4(4) . . . . ?
C28 C27 C26 C25 0.2(4) . . . . ?
C24 C25 C26 C27 -0.2(4) . . . . ?
C60 C61 C62 C63 -0.4(4) . . . . ?
C58 C63 C62 C61 -0.3(4) . . . . ?
